data_1525005
loop_
_publ_author_name
'Nuber, B.'
'Schmetzer, K.'

_publ_section_title
;
 Die Gitterposition des Cr(+3) im Turmalin: Strukturverfeinerung eines
 Cr-reichen Mg-Al-Turmalin
;
_journal_name_full
;
Neues Jahrbuch fuer Mineralogie. Abhandlungen (Band-Nr) (1950-)
;
_journal_page_first 184
_journal_page_last 197
_journal_volume 137
_journal_year 1979
_chemical_formula_sum 'Al3.92 B3 Ca0.16 Cr2.18 H4 Mg2.8 Na0.84 O31 Si6'
_chemical_name_systematic
;
Na0.84 Ca0.16 Mg2.80 Cr2.18 Al3.92 (B O3)3 (O H)4 (Si6 O18)
;
_space_group_IT_number 160
_symmetry_space_group_name_Hall 'R 3 -2"'
_symmetry_space_group_name_H-M 'R 3 m :H'
_cell_angle_alpha 90
_cell_angle_beta 90
_cell_angle_gamma 120
_cell_formula_units_Z 3
_cell_length_a 15.997
_cell_length_b 15.997
_cell_length_c 7.287
_cell_volume 1614.940
_citation_journal_id_ASTM NJMIAK
_cod_data_source_file Nuber_NJMIAK_1979_300.cif
_cod_data_source_block H4Al3.92B3Ca0.16Cr2.18Mg2.8Na0.84O31Si6
_cod_original_cell_volume 1614.94
_cod_original_formula_sum 'H4 Al3.92 B3 Ca0.16 Cr2.18 Mg2.8 Na0.84 O31 Si6'
_cod_database_code 1525005

loop_
_symmetry_equiv_pos_as_xyz
x,y,z
-y,x-y,z
-x+y,-x,z
-y,-x,z
x,x-y,z
-x+y,y,z
x+2/3,y+1/3,z+1/3
-y+2/3,x-y+1/3,z+1/3
-x+y+2/3,-x+1/3,z+1/3
-y+2/3,-x+1/3,z+1/3
x+2/3,x-y+1/3,z+1/3
-x+y+2/3,y+1/3,z+1/3
x+1/3,y+2/3,z+2/3
-y+1/3,x-y+2/3,z+2/3
-x+y+1/3,-x+2/3,z+2/3
-y+1/3,-x+2/3,z+2/3
x+1/3,x-y+2/3,z+2/3
-x+y+1/3,y+2/3,z+2/3

loop_
_atom_site_label
_atom_site_type_symbol
_atom_site_fract_x
_atom_site_fract_y
_atom_site_fract_z
_atom_site_occupancy
_atom_site_U_iso_or_equiv
Ca1 Ca+2 0 0 0.8576 0.16 0.0
Si1 Si+4 0.1893 0.1908 0.0903 1 0.0
O6 O-2 0.1839 0.1938 0.3104 1 0.0
O4 O-2 -0.0932 0.0932 0.0194 1 0.0
O7 O-2 0.2841 0.2846 0.0138 1 0.0
Cr1 Cr+2 0.0623 -0.0623 0.4527 0.43 0.0
Cr2 Cr+2 0.262 0.298 0.479 0.148 0.0
Al1 Al+3 0.262 0.298 0.479 0.654 0.0
O2 O-2 -0.0608 0.0608 0.6031 1 0.0
Mg1 Mg+2 0.0623 -0.0623 0.4527 0.57 0.0
Na1 Na+1 0 0 0.8576 0.84 0.0
O3 O-2 0.1299 -0.1299 0.5813 1 0.0
Mg2 Mg+2 0.262 0.298 0.479 0.198 0.0
O8 O-2 0.2685 0.2083 0.6506 1 0.0
O5 O-2 0.0916 -0.0916 -0.0006 1 0.0
O1 O-2 0 0 0.3201 1 0.0
B1 B+3 -0.1097 0.1097 0.6355 1 0.0
